data_2231166
loop_
_publ_author_name
'Fun, Hoong-Kun'
'Yeap, Chin Sing'
'Lobo, Prajwal L.'
'Prasad, D. Jagadeesh'
'Poojary, Boja'

_publ_section_title
;
 (5<i>E</i>)-5-(4-Methoxybenzylidene)-2-(piperidin-1-yl)-1,3-thiazol-4(5<i>H</i>)-one
;
_journal_coeditor_code IS2743
_journal_issue 8
_journal_name_full 'Acta Crystallographica Section E'
_journal_page_first o1915
_journal_paper_doi 10.1107/S1600536811025761
_journal_volume 67
_journal_year 2011
_chemical_formula_iupac 'C16 H18 N2 O2 S'
_chemical_formula_moiety 'C16 H18 N2 O2 S'
_chemical_formula_sum 'C16 H18 N2 O2 S'
_chemical_formula_weight 302.38
_chemical_name_systematic
;
(5<i>E</i>)-5-(4-Methoxybenzylidene)-2-(piperidin-1-yl)-1,3-thiazol-
4(5<i>H</i>)-one
;
_space_group_IT_number 14
_symmetry_cell_setting monoclinic
_symmetry_space_group_name_Hall '-P 2ybc'
_symmetry_space_group_name_H-M 'P 1 21/c 1'
_atom_sites_solution_hydrogens geom
_atom_sites_solution_primary direct
_atom_sites_solution_secondary difmap
_audit_creation_method SHELXL-97
_cell_angle_alpha 90.00
_cell_angle_beta 121.518(2)
_cell_angle_gamma 90.00
_cell_formula_units_Z 4
_cell_length_a 8.5811(3)
_cell_length_b 16.5165(6)
_cell_length_c 12.4930(4)
_cell_measurement_reflns_used 6389
_cell_measurement_temperature 297(2)
_cell_measurement_theta_max 32.30
_cell_measurement_theta_min 2.78
_cell_volume 1509.42(10)
_computing_cell_refinement 'SAINT (Bruker, 2009)'
_computing_data_collection 'APEX2 (Bruker, 2009)'
_computing_data_reduction 'SAINT (Bruker, 2009)'
_computing_molecular_graphics 'SHELXTL (Sheldrick, 2008)'
_computing_publication_material 'SHELXTL (Sheldrick, 2008) and PLATON (Spek, 2009)'
_computing_structure_refinement 'SHELXTL (Sheldrick, 2008)'
_computing_structure_solution 'SHELXTL (Sheldrick, 2008)'
_diffrn_ambient_temperature 297(2)
_diffrn_measured_fraction_theta_full 0.986
_diffrn_measured_fraction_theta_max 0.986
_diffrn_measurement_device_type 'Bruker APEXII DUO CCD area-detector'
_diffrn_measurement_method '\f and \w scans'
_diffrn_radiation_monochromator graphite
_diffrn_radiation_source 'fine-focus sealed tube'
_diffrn_radiation_type MoK\a
_diffrn_radiation_wavelength 0.71073
_diffrn_reflns_av_R_equivalents 0.0230
_diffrn_reflns_av_sigmaI/netI 0.0222
_diffrn_reflns_limit_h_max 12
_diffrn_reflns_limit_h_min -12
_diffrn_reflns_limit_k_max 25
_diffrn_reflns_limit_k_min -25
_diffrn_reflns_limit_l_max 18
_diffrn_reflns_limit_l_min -17
_diffrn_reflns_number 20021
_diffrn_reflns_theta_full 32.61
_diffrn_reflns_theta_max 32.61
_diffrn_reflns_theta_min 2.28
_diffrn_standards_number 0
_exptl_absorpt_coefficient_mu 0.220
_exptl_absorpt_correction_T_max 0.9500
_exptl_absorpt_correction_T_min 0.8770
_exptl_absorpt_correction_type multi-scan
_exptl_absorpt_process_details '(<i>SADABS</i>; Bruker, 2009)'
_exptl_crystal_colour brown
_exptl_crystal_density_diffrn 1.331
_exptl_crystal_density_method 'not measured'
_exptl_crystal_description block
_exptl_crystal_F_000 640
_exptl_crystal_size_max 0.61
_exptl_crystal_size_mid 0.26
_exptl_crystal_size_min 0.23
_refine_diff_density_max 0.309
_refine_diff_density_min -0.166
_refine_ls_extinction_method none
_refine_ls_goodness_of_fit_ref 1.024
_refine_ls_hydrogen_treatment constr
_refine_ls_matrix_type full
_refine_ls_number_parameters 191
_refine_ls_number_reflns 5432
_refine_ls_number_restraints 0
_refine_ls_restrained_S_all 1.024
_refine_ls_R_factor_all 0.0540
_refine_ls_R_factor_gt 0.0392
_refine_ls_shift/su_max 0.001
_refine_ls_shift/su_mean 0.000
_refine_ls_structure_factor_coef Fsqd
_refine_ls_weighting_details 'calc w=1/[\s^2^(Fo^2^)+(0.0606P)^2^+0.2092P] where P=(Fo^2^+2Fc^2^)/3'
_refine_ls_weighting_scheme calc
_refine_ls_wR_factor_gt 0.1077
_refine_ls_wR_factor_ref 0.1193
_reflns_number_gt 4148
_reflns_number_total 5432
_reflns_threshold_expression I>2\s(I)
_cod_data_source_file is2743.cif
_cod_data_source_block I
_cod_original_cell_volume 1509.42(9)
_cod_original_sg_symbol_H-M 'P 21/c'
_cod_database_code 2231166
_cod_database_fobs_code 2231166

loop_
_symmetry_equiv_pos_as_xyz
'x, y, z'
'-x, y+1/2, -z+1/2'
'-x, -y, -z'
'x, -y-1/2, z-1/2'

loop_
_atom_site_type_symbol
_atom_site_label
_atom_site_fract_x
_atom_site_fract_y
_atom_site_fract_z
_atom_site_U_iso_or_equiv
_atom_site_adp_type
_atom_site_calc_flag
_atom_site_refinement_flags
_atom_site_occupancy
_atom_site_symmetry_multiplicity
S S1 0.20003(4) 0.555618(16) 0.50684(2) 0.03982(9) Uani d . 1 1
O O1 0.39228(18) 0.38959(6) 0.75694(9) 0.0638(3) Uani d . 1 1
O O2 0.27412(16) 0.35919(6) 0.04461(9) 0.0561(2) Uani d . 1 1
N N1 0.28424(15) 0.51913(6) 0.73753(9) 0.0425(2) Uani d . 1 1
N N2 0.16266(16) 0.64775(6) 0.66938(10) 0.0455(2) Uani d . 1 1
C C1 0.32029(16) 0.31624(6) 0.34274(10) 0.0382(2) Uani d . 1 1
H H1A 0.3436 0.2711 0.3935 0.046 Uiso calc R 1 1
C C2 0.30857(17) 0.30703(7) 0.22911(11) 0.0418(2) Uani d . 1 1
H H2A 0.3216 0.2560 0.2034 0.050 Uiso calc R 1 1
C C3 0.27723(16) 0.37401(7) 0.15287(11) 0.0409(2) Uani d . 1 1
C C4 0.2523(2) 0.44940(7) 0.19023(12) 0.0479(3) Uani d . 1 1
H H4A 0.2292 0.4944 0.1392 0.057 Uiso calc R 1 1
C C5 0.2618(2) 0.45754(6) 0.30353(12) 0.0457(3) Uani d . 1 1
H H5A 0.2434 0.5084 0.3271 0.055 Uiso calc R 1 1
C C6 0.29786(15) 0.39221(6) 0.38362(10) 0.0349(2) Uani d . 1 1
C C7 0.31827(16) 0.39806(6) 0.50618(10) 0.0374(2) Uani d . 1 1
H H7A 0.3601 0.3509 0.5536 0.045 Uiso calc R 1 1
C C8 0.28758(16) 0.45928(6) 0.56330(10) 0.0366(2) Uani d . 1 1
C C9 0.32720(18) 0.45128(7) 0.69525(11) 0.0422(2) Uani d . 1 1
C C10 0.21678(16) 0.57634(6) 0.65225(10) 0.0375(2) Uani d . 1 1
C C11 0.1834(2) 0.66894(8) 0.79030(12) 0.0500(3) Uani d . 1 1
H H11A 0.2454 0.6255 0.8501 0.060 Uiso calc R 1 1
H H11B 0.0640 0.6764 0.7798 0.060 Uiso calc R 1 1
C C12 0.2935(2) 0.74644(8) 0.83907(13) 0.0562(3) Uani d . 1 1
H H12A 0.2980 0.7631 0.9151 0.067 Uiso calc R 1 1
H H12B 0.4178 0.7364 0.8601 0.067 Uiso calc R 1 1
C C13 0.2120(2) 0.81400(9) 0.74341(16) 0.0675(4) Uani d . 1 1
H H13A 0.2908 0.8611 0.7753 0.081 Uiso calc R 1 1
H H13B 0.0938 0.8289 0.7301 0.081 Uiso calc R 1 1
C C14 0.1894(2) 0.78837(8) 0.61928(15) 0.0576(3) Uani d . 1 1
H H14A 0.1271 0.8307 0.5574 0.069 Uiso calc R 1 1
H H14B 0.3088 0.7804 0.6300 0.069 Uiso calc R 1 1
C C15 0.08081(19) 0.71084(7) 0.57317(12) 0.0489(3) Uani d . 1 1
H H15A -0.0437 0.7208 0.5517 0.059 Uiso calc R 1 1
H H15B 0.0770 0.6927 0.4980 0.059 Uiso calc R 1 1
C C16 0.2685(3) 0.42727(11) -0.02815(15) 0.0677(4) Uani d . 1 1
H H16A 0.2886 0.4093 -0.0931 0.102 Uiso calc R 1 1
H H16B 0.3621 0.4652 0.0252 0.102 Uiso calc R 1 1
H H16C 0.1511 0.4530 -0.0654 0.102 Uiso calc R 1 1

loop_
_atom_site_aniso_label
_atom_site_aniso_U_11
_atom_site_aniso_U_22
_atom_site_aniso_U_33
_atom_site_aniso_U_12
_atom_site_aniso_U_13
_atom_site_aniso_U_23
S1 0.05518(18) 0.03126(13) 0.03620(14) 0.00014(10) 0.02609(12) -0.00056(9)
O1 0.1086(9) 0.0433(5) 0.0527(5) 0.0192(5) 0.0513(6) 0.0128(4)
O2 0.0807(7) 0.0558(5) 0.0460(5) 0.0013(5) 0.0430(5) -0.0033(4)
N1 0.0585(6) 0.0364(4) 0.0369(4) -0.0010(4) 0.0280(4) -0.0027(3)
N2 0.0620(6) 0.0336(4) 0.0418(5) 0.0007(4) 0.0276(5) -0.0061(4)
C1 0.0459(6) 0.0306(4) 0.0402(5) 0.0027(4) 0.0241(5) 0.0004(4)
C2 0.0517(6) 0.0348(5) 0.0436(5) 0.0021(4) 0.0282(5) -0.0047(4)
C3 0.0470(6) 0.0423(5) 0.0392(5) -0.0020(4) 0.0267(5) -0.0038(4)
C4 0.0711(8) 0.0361(5) 0.0474(6) 0.0014(5) 0.0386(6) 0.0040(4)
C5 0.0724(8) 0.0282(4) 0.0497(6) 0.0004(5) 0.0411(6) -0.0009(4)
C6 0.0410(5) 0.0307(4) 0.0364(5) -0.0024(4) 0.0226(4) -0.0028(3)
C7 0.0474(6) 0.0308(4) 0.0376(5) -0.0014(4) 0.0248(4) -0.0004(4)
C8 0.0461(5) 0.0312(4) 0.0357(5) -0.0037(4) 0.0235(4) -0.0020(4)
C9 0.0594(7) 0.0352(5) 0.0380(5) 0.0000(4) 0.0297(5) 0.0006(4)
C10 0.0447(5) 0.0320(4) 0.0364(5) -0.0058(4) 0.0217(4) -0.0065(4)
C11 0.0590(7) 0.0486(6) 0.0479(6) -0.0020(5) 0.0319(6) -0.0128(5)
C12 0.0565(7) 0.0517(7) 0.0551(7) -0.0024(6) 0.0254(6) -0.0216(6)
C13 0.0740(10) 0.0401(6) 0.0770(10) 0.0010(6) 0.0316(8) -0.0188(6)
C14 0.0613(8) 0.0362(5) 0.0704(9) -0.0002(5) 0.0311(7) -0.0004(6)
C15 0.0561(7) 0.0361(5) 0.0490(6) 0.0042(5) 0.0236(6) -0.0020(5)
C16 0.0943(12) 0.0728(10) 0.0530(8) -0.0026(9) 0.0503(8) 0.0041(7)

loop_
_atom_type_symbol
_atom_type_description
_atom_type_scat_dispersion_real
_atom_type_scat_dispersion_imag
_atom_type_scat_source
C C 0.0033 0.0016 'International Tables Vol C Tables 4.2.6.8 and 6.1.1.4'
H H 0.0000 0.0000 'International Tables Vol C Tables 4.2.6.8 and 6.1.1.4'
N N 0.0061 0.0033 'International Tables Vol C Tables 4.2.6.8 and 6.1.1.4'
O O 0.0106 0.0060 'International Tables Vol C Tables 4.2.6.8 and 6.1.1.4'
S S 0.1246 0.1234 'International Tables Vol C Tables 4.2.6.8 and 6.1.1.4'

loop_
_geom_angle_atom_site_label_1
_geom_angle_atom_site_label_2
_geom_angle_atom_site_label_3
_geom_angle
C8 S1 C10 88.56(5)
C3 O2 C16 117.82(11)
C10 N1 C9 111.72(9)
C10 N2 C15 124.01(10)
C10 N2 C11 120.94(10)
C15 N2 C11 115.05(10)
C2 C1 C6 121.52(10)
C2 C1 H1A 119.2
C6 C1 H1A 119.2
C1 C2 C3 120.09(10)
C1 C2 H2A 120.0
C3 C2 H2A 120.0
O2 C3 C4 124.79(11)
O2 C3 C2 115.70(10)
C4 C3 C2 119.52(10)
C5 C4 C3 119.75(11)
C5 C4 H4A 120.1
C3 C4 H4A 120.1
C4 C5 C6 122.21(10)
C4 C5 H5A 118.9
C6 C5 H5A 118.9
C5 C6 C1 116.88(10)
C5 C6 C7 124.46(9)
C1 C6 C7 118.64(9)
C8 C7 C6 131.54(10)
C8 C7 H7A 114.2
C6 C7 H7A 114.2
C7 C8 C9 121.47(10)
C7 C8 S1 129.49(9)
C9 C8 S1 109.03(7)
O1 C9 N1 124.43(11)
O1 C9 C8 122.07(10)
N1 C9 C8 113.49(9)
N1 C10 N2 123.60(10)
N1 C10 S1 117.18(8)
N2 C10 S1 119.22(9)
N2 C11 C12 109.25(12)
N2 C11 H11A 109.8
C12 C11 H11A 109.8
N2 C11 H11B 109.8
C12 C11 H11B 109.8
H11A C11 H11B 108.3
C13 C12 C11 111.81(12)
C13 C12 H12A 109.3
C11 C12 H12A 109.3
C13 C12 H12B 109.3
C11 C12 H12B 109.3
H12A C12 H12B 107.9
C12 C13 C14 111.12(11)
C12 C13 H13A 109.4
C14 C13 H13A 109.4
C12 C13 H13B 109.4
C14 C13 H13B 109.4
H13A C13 H13B 108.0
C15 C14 C13 110.46(13)
C15 C14 H14A 109.6
C13 C14 H14A 109.6
C15 C14 H14B 109.6
C13 C14 H14B 109.6
H14A C14 H14B 108.1
N2 C15 C14 110.80(11)
N2 C15 H15A 109.5
C14 C15 H15A 109.5
N2 C15 H15B 109.5
C14 C15 H15B 109.5
H15A C15 H15B 108.1
O2 C16 H16A 109.5
O2 C16 H16B 109.5
H16A C16 H16B 109.5
O2 C16 H16C 109.5
H16A C16 H16C 109.5
H16B C16 H16C 109.5

loop_
_geom_bond_atom_site_label_1
_geom_bond_atom_site_label_2
_geom_bond_distance
S1 C8 1.7435(11)
S1 C10 1.7790(11)
O1 C9 1.2225(14)
O2 C3 1.3609(14)
O2 C16 1.4309(19)
N1 C10 1.3108(14)
N1 C9 1.3691(15)
N2 C10 1.3252(14)
N2 C15 1.4634(16)
N2 C11 1.4680(16)
C1 C2 1.3781(16)
C1 C6 1.4053(14)
C1 H1A 0.9300
C2 C3 1.3912(16)
C2 H2A 0.9300
C3 C4 1.3852(16)
C4 C5 1.3811(17)
C4 H4A 0.9300
C5 C6 1.3919(15)
C5 H5A 0.9300
C6 C7 1.4506(15)
C7 C8 1.3407(15)
C7 H7A 0.9300
C8 C9 1.5047(15)
C11 C12 1.5166(19)
C11 H11A 0.9700
C11 H11B 0.9700
C12 C13 1.513(2)
C12 H12A 0.9700
C12 H12B 0.9700
C13 C14 1.519(2)
C13 H13A 0.9700
C13 H13B 0.9700
C14 C15 1.5096(18)
C14 H14A 0.9700
C14 H14B 0.9700
C15 H15A 0.9700
C15 H15B 0.9700
C16 H16A 0.9600
C16 H16B 0.9600
C16 H16C 0.9600

loop_
_geom_hbond_atom_site_label_D
_geom_hbond_atom_site_label_H
_geom_hbond_atom_site_label_A
_geom_hbond_site_symmetry_A
_geom_hbond_distance_DH
_geom_hbond_distance_HA
_geom_hbond_distance_DA
_geom_hbond_angle_DHA
_geom_hbond_publ_flag
C2 H2A O1 4_565 0.93 2.48 3.3048(16) 147 yes
C5 H5A S1 . 0.93 2.58 3.2809(15) 132 yes
C16 H16A O1 1_554 0.96 2.48 3.421(3) 167 yes

loop_
_geom_torsion_atom_site_label_1
_geom_torsion_atom_site_label_2
_geom_torsion_atom_site_label_3
_geom_torsion_atom_site_label_4
_geom_torsion
C6 C1 C2 C3 1.20(18)
C16 O2 C3 C4 8.6(2)
C16 O2 C3 C2 -171.27(13)
C1 C2 C3 O2 177.84(11)
C1 C2 C3 C4 -2.01(19)
O2 C3 C4 C5 -178.76(13)
C2 C3 C4 C5 1.1(2)
C3 C4 C5 C6 0.7(2)
C4 C5 C6 C1 -1.5(2)
C4 C5 C6 C7 176.81(12)
C2 C1 C6 C5 0.53(17)
C2 C1 C6 C7 -177.87(11)
C5 C6 C7 C8 9.2(2)
C1 C6 C7 C8 -172.51(12)
C6 C7 C8 C9 -177.40(11)
C6 C7 C8 S1 3.2(2)
C10 S1 C8 C7 178.38(12)
C10 S1 C8 C9 -1.08(9)
C10 N1 C9 O1 179.94(14)
C10 N1 C9 C8 0.25(15)
C7 C8 C9 O1 1.5(2)
S1 C8 C9 O1 -178.96(12)
C7 C8 C9 N1 -178.78(11)
S1 C8 C9 N1 0.74(13)
C9 N1 C10 N2 179.29(12)
C9 N1 C10 S1 -1.17(14)
C15 N2 C10 N1 -177.59(12)
C11 N2 C10 N1 2.90(19)
C15 N2 C10 S1 2.88(17)
C11 N2 C10 S1 -176.63(9)
C8 S1 C10 N1 1.37(10)
C8 S1 C10 N2 -179.07(10)
C10 N2 C11 C12 123.69(13)
C15 N2 C11 C12 -55.87(15)
N2 C11 C12 C13 53.89(16)
C11 C12 C13 C14 -54.80(18)
C12 C13 C14 C15 54.15(17)
C10 N2 C15 C14 -122.75(14)
C11 N2 C15 C14 56.79(16)
C13 C14 C15 N2 -54.03(16)

loop_
_cod_related_entry_id
_cod_related_entry_database
_cod_related_entry_code
1 ChemSpider 601506
